data_7133714
loop_
_publ_author_name
'Jose, Jobsy'
'Yadav, Arun'
'Tripathi, Chandra Bhushan'

_publ_section_title
;
 Photoinduced [4+2] cycloaddition of dienes and quinonemethides.
;
_journal_issue 80
_journal_name_full 'Chemical communications (Cambridge, England)'
_journal_page_first 11315
_journal_page_last 11318
_journal_paper_doi 10.1039/d4cc03778b
_journal_volume 60
_journal_year 2024
_chemical_formula_moiety 'C27 H37 O4 P'
_chemical_formula_sum 'C27 H37 O4 P'
_chemical_formula_weight 456.53
_space_group_crystal_system triclinic
_space_group_IT_number 2
_space_group_name_Hall '-P 1'
_space_group_name_H-M_alt 'P -1'
_atom_sites_solution_hydrogens geom
_atom_sites_solution_primary dual
_audit_creation_date 2024-05-27
_audit_creation_method
;
Olex2 1.3-alpha
(compiled 2020.07.31 svn.rc2a77460 for OlexSys, GUI svn.r6145)
;
_audit_update_record
;
2024-07-11 deposited with the CCDC.	2024-09-12 downloaded from the CCDC.
;
_cell_angle_alpha 90.0870(10)
_cell_angle_beta 103.6160(10)
_cell_angle_gamma 118.610(2)
_cell_formula_units_Z 2
_cell_length_a 9.8921(2)
_cell_length_b 10.1200(2)
_cell_length_c 14.8901(2)
_cell_measurement_reflns_used 8984
_cell_measurement_temperature 293(2)
_cell_measurement_theta_max 77.4640
_cell_measurement_theta_min 3.0800
_cell_volume 1260.38(5)
_computing_cell_refinement 'CrysAlisPro 1.171.42.88a (Rigaku OD, 2023)'
_computing_data_collection 'CrysAlisPro 1.171.42.88a (Rigaku OD, 2023)'
_computing_data_reduction 'CrysAlisPro 1.171.42.88a (Rigaku OD, 2023)'
_computing_molecular_graphics 'Olex2 1.3-alpha (Dolomanov et al., 2009)'
_computing_publication_material 'Olex2 1.3-alpha (Dolomanov et al., 2009)'
_computing_structure_refinement 'SHELXL 2019/3 (Sheldrick, 2015)'
_computing_structure_solution 'SHELXT 2018/2 (Sheldrick, 2018)'
_diffrn_ambient_temperature 293(2)
_diffrn_detector 'Hybrid Pixel Array Detector'
_diffrn_detector_area_resol_mean 10.0000
_diffrn_detector_type HyPix
_diffrn_measured_fraction_theta_full 0.999
_diffrn_measured_fraction_theta_max 0.953
_diffrn_measurement_details
;
List of Runs (angles in degrees, time in seconds):

  # Type    Start    End  Width  t~exp~   \w     \q     \k     \f   Frames
#--------------------------------------------------------------------------
  1  \w    -70.00  25.00   0.50    0.05    --  -47.50  83.00-121.00  190
  2  \w    -17.00  73.00   0.50    0.05    --   47.50 -83.00 117.00  180
  3  \w    -68.00 -43.00   0.50    0.15    --  -91.75  83.00-121.00   50
  4  \w   -144.00-110.00   0.50    0.15    --  -91.75 -83.00 117.00   68
  5  \w     37.00  70.00   0.50    0.15    --  109.69 -83.00 117.00   66
  6  \w    102.00 157.00   0.50    0.15    --  109.69  83.00-121.00  110
  7  \w    -62.00  -8.00   0.50    0.05    --  -47.50  57.00-180.00  108
  8  \w    -13.00  24.00   0.50    0.05    --  -47.50  19.00-120.00   74
  9  \w     -9.00  26.00   0.50    0.05    --  -47.50  19.00 150.00   70
 10  \w    -23.00  27.00   0.50    0.05    --  -47.50  19.00 -60.00  100
 11  \w    -19.00  23.00   0.50    0.05    --  -47.50  19.00-150.00   84
 12  \w    -20.00   6.00   0.50    0.05    --  -47.50  19.00 -90.00   52
 13  \w   -111.00 -86.00   0.50    0.15    --  -91.75 -99.00-120.00   50
 14  \w   -166.00-107.00   0.50    0.15    --  -91.75 -19.00 -60.00  118
 15  \w   -142.00 -86.00   0.50    0.15    --  -91.75 -99.00-150.00  112
 16  \w   -162.00-116.00   0.50    0.15    --  -91.75 -57.00  60.00   92
 17  \w   -157.00 -87.00   0.50    0.15    --  -91.75 -99.00  90.00  140
 18  \w   -159.00-116.00   0.50    0.15    --  -91.75 -99.00-120.00   86
 19  \w   -105.00 -77.00   0.50    0.15    --  -91.75 -57.00  60.00   56
 20  \w     39.00  96.00   0.50    0.15    --  109.69 -99.00 -90.00  114
 21  \w     39.00 104.00   0.50    0.15    --  109.69 -99.00  30.00  130
 22  \w     40.00  75.00   0.50    0.15    --  109.69 -77.00 -90.00   70
 23  \w     65.00 105.00   0.50    0.15    --  109.69 -99.00 120.00   80
 24  \w     37.00  68.00   0.50    0.15    --  109.69 -57.00  60.00   62
 25  \w     45.00  87.00   0.50    0.15    --  109.69-125.00  90.00   84
 26  \w     43.00 102.00   0.50    0.15    --  109.69 -99.00-150.00  118
 27  \w     38.00  68.00   0.50    0.15    --  109.69 -57.00-150.00   60
 28  \w     40.00  68.00   0.50    0.15    --  109.69 -57.00 120.00   56
 29  \w     68.00  94.00   0.50    0.15    --  109.69 -77.00 -30.00   52
 30  \w     98.00 170.00   0.50    0.15    --  109.69  19.00 150.00  144
 31  \w    138.00 176.00   0.50    0.15    --  109.69  57.00-180.00   76
 32  \w     95.00 132.00   0.50    0.15    --  109.69  57.00-180.00   74
 33  \w     64.00 106.00   0.50    0.15    --  109.69 -99.00  90.00   84
 34  \w     78.00 106.00   0.50    0.15    --  109.69 -99.00 -60.00   56
 35  \w     38.00  63.00   0.50    0.15    --  109.69 -57.00 -60.00   50
 36  \w     58.00  84.00   0.50    0.15    --  109.69 -99.00-180.00   52
 37  \w     82.00 107.00   0.50    0.15    --  109.69 -77.00 -90.00   50
 38  \w     37.00  68.00   0.50    0.15    --  109.69 -57.00 -90.00   62
 39  \w     77.00 105.00   0.50    0.15    --  109.69 -83.00 117.00   56
;
_diffrn_measurement_device 'four-circle diffractometer'
_diffrn_measurement_device_type 'XtaLAB Synergy, Dualflex, HyPix'
_diffrn_measurement_method '\w scans'
_diffrn_orient_matrix_type 'CrysAlisPro convention (1999,Acta A55,543-557)'
_diffrn_orient_matrix_UB_11 -0.1224838000
_diffrn_orient_matrix_UB_12 -0.0857358000
_diffrn_orient_matrix_UB_13 -0.0940703000
_diffrn_orient_matrix_UB_21 -0.0757503000
_diffrn_orient_matrix_UB_22 0.1014747000
_diffrn_orient_matrix_UB_23 0.0034034000
_diffrn_orient_matrix_UB_31 0.1148201000
_diffrn_orient_matrix_UB_32 0.1138826000
_diffrn_orient_matrix_UB_33 -0.0517541000
_diffrn_radiation_monochromator mirror
_diffrn_radiation_probe x-ray
_diffrn_radiation_type 'Cu K\a'
_diffrn_radiation_wavelength 1.54184
_diffrn_reflns_av_R_equivalents 0.0312
_diffrn_reflns_av_unetI/netI 0.0307
_diffrn_reflns_Laue_measured_fraction_full 0.999
_diffrn_reflns_Laue_measured_fraction_max 0.953
_diffrn_reflns_limit_h_max 12
_diffrn_reflns_limit_h_min -12
_diffrn_reflns_limit_k_max 12
_diffrn_reflns_limit_k_min -12
_diffrn_reflns_limit_l_max 16
_diffrn_reflns_limit_l_min -18
_diffrn_reflns_number 15215
_diffrn_reflns_point_group_measured_fraction_full 0.999
_diffrn_reflns_point_group_measured_fraction_max 0.953
_diffrn_reflns_theta_full 67.684
_diffrn_reflns_theta_max 77.965
_diffrn_reflns_theta_min 3.081
_diffrn_source 'micro-focus sealed X-ray tube'
_diffrn_source_type 'PhotonJet (Cu) X-ray Source'
_exptl_absorpt_coefficient_mu 1.198
_exptl_absorpt_correction_T_max 1.00000
_exptl_absorpt_correction_T_min 0.85793
_exptl_absorpt_correction_type multi-scan
_exptl_absorpt_process_details
;
CrysAlisPro 1.171.42.88a (Rigaku Oxford Diffraction, 2023)
Empirical absorption correction using spherical harmonics,
implemented in SCALE3 ABSPACK scaling algorithm.
;
_exptl_crystal_colour 'clear light colourless'
_exptl_crystal_density_diffrn 1.203
_exptl_crystal_description block
_exptl_crystal_F_000 492
_exptl_crystal_size_max 0.627
_exptl_crystal_size_mid 0.269
_exptl_crystal_size_min 0.088
_refine_diff_density_max 0.345
_refine_diff_density_min -0.373
_refine_diff_density_rms 0.038
_refine_ls_extinction_method none
_refine_ls_goodness_of_fit_ref 1.074
_refine_ls_hydrogen_treatment constr
_refine_ls_matrix_type full
_refine_ls_number_parameters 297
_refine_ls_number_reflns 5127
_refine_ls_number_restraints 0
_refine_ls_restrained_S_all 1.074
_refine_ls_R_factor_all 0.0471
_refine_ls_R_factor_gt 0.0427
_refine_ls_shift/su_max 0.001
_refine_ls_shift/su_mean 0.000
_refine_ls_structure_factor_coef Fsqd
_refine_ls_weighting_details 'w=1/[\s^2^(Fo^2^)+(0.0624P)^2^+0.2343P] where P=(Fo^2^+2Fc^2^)/3'
_refine_ls_weighting_scheme calc
_refine_ls_wR_factor_gt 0.1195
_refine_ls_wR_factor_ref 0.1235
_reflns_Friedel_coverage 0.000
_reflns_number_gt 4512
_reflns_number_total 5127
_reflns_threshold_expression 'I > 2\s(I)'
_cod_data_source_file d4cc03778b2.cif
_cod_data_source_block xrf03052024b_auto
_cod_depositor_comments 'Adding full bibliography for 7133713--7133714.cif.'
_cod_database_code 7133714
_shelx_shelxl_version_number 2019/3
_chemical_oxdiff_formula 'c27 h37 O4 P'
_chemical_oxdiff_usercomment 'crystallized from 1-PrOH'
_shelx_space_group_comment
;
The symmetry employed for this shelxl refinement is uniquely defined
by the following loop, which should always be used as a source of
symmetry information in preference to the above space-group names.
They are only intended as comments.
;
_reflns_odcompleteness_completeness 99.96
_reflns_odcompleteness_iscentric 1
_reflns_odcompleteness_theta 66.97
_olex2_refinement_description
;
1. Fixed Uiso
 At 1.2 times of:
  All C(H) groups, All C(H,H) groups
 At 1.5 times of:
  All C(H,H,H) groups
2.a Ternary CH refined with riding coordinates:
 C00B(H00B), C00G(H00G)
2.b Secondary CH2 refined with riding coordinates:
 C00D(H00C,H00D)
2.c Aromatic/amide H refined with riding coordinates:
 C006(H006), C00A(H00A), C00F(H00F), C00J(H00J), C00K(H00K), C00L(H00L),
 C00N(H00N), C00S(H00Z), C00U(H1)
2.d Idealised Me refined as rotating group:
 C00M(H00E,H00H,H00I), C00O(H00M,H00O,H00P), C00P(H00Q,H00R,H00S), C00Q(H00T,
 H00U,H00V), C00R(H00W,H00X,H00Y), C00T(H00,H,HA), C00V(H2,HB,HC), C00W(H3,HD,
 HE)
;
_olex2_submission_special_instructions 'No special instructions were received'
_oxdiff_exptl_absorpt_empirical_details
;
Empirical correction (ABSPACK) includes:
- Absorption correction using spherical harmonics
- Frame scaling
;
_oxdiff_exptl_absorpt_empirical_full_max 1.491
_oxdiff_exptl_absorpt_empirical_full_min 0.606

loop_
_space_group_symop_operation_xyz
'x, y, z'
'-x, -y, -z'

loop_
_atom_site_label
_atom_site_type_symbol
_atom_site_fract_x
_atom_site_fract_y
_atom_site_fract_z
_atom_site_U_iso_or_equiv
_atom_site_adp_type
_atom_site_occupancy
_atom_site_site_symmetry_order
_atom_site_calc_flag
_atom_site_refinement_flags_posn
_atom_site_refinement_flags_adp
_atom_site_refinement_flags_occupancy
_atom_site_disorder_assembly
_atom_site_disorder_group
P001 P 0.29134(4) 0.65780(4) 0.47396(3) 0.04333(13) Uani 1 1 d . . . . .
O002 O 0.18151(15) 0.49507(13) 0.46464(9) 0.0606(3) Uani 1 1 d . . . . .
O003 O 0.22399(13) 0.74817(14) 0.41064(9) 0.0582(3) Uani 1 1 d . . . . .
O004 O 0.34698(15) 0.74396(16) 0.57543(8) 0.0646(3) Uani 1 1 d . . . . .
O005 O 0.15301(19) 0.49443(14) 0.09382(9) 0.0789(5) Uani 1 1 d . . . . .
C006 C 0.44760(15) 0.76162(15) 0.28584(9) 0.0356(3) Uani 1 1 d . . . . .
H006 H 0.507104 0.866115 0.303716 0.043 Uiso 1 1 calc R U . . .
C007 C 0.24923(16) 0.43992(15) 0.24132(9) 0.0378(3) Uani 1 1 d . . . . .
C008 C 0.47791(15) 0.66315(15) 0.35310(9) 0.0358(3) Uani 1 1 d . . . . .
C009 C 0.34188(16) 0.71137(15) 0.20215(9) 0.0363(3) Uani 1 1 d . . . . .
C00A C 0.35900(16) 0.49915(15) 0.32345(9) 0.0383(3) Uani 1 1 d . . . . .
H00A H 0.361372 0.432251 0.365731 0.046 Uiso 1 1 calc R U . . .
C00B C 0.48422(16) 0.71289(16) 0.45463(9) 0.0390(3) Uani 1 1 d . . . . .
H00B H 0.527052 0.657853 0.495144 0.047 Uiso 1 1 calc R U . . .
C00C C 0.66929(17) 0.64930(18) 0.26699(11) 0.0450(3) Uani 1 1 d . . . . .
C00D C 0.60461(17) 0.88212(17) 0.48727(10) 0.0454(3) Uani 1 1 d . . . . .
H00C H 0.560052 0.942615 0.456709 0.055 Uiso 1 1 calc R U . . .
H00D H 0.623449 0.903245 0.553967 0.055 Uiso 1 1 calc R U . . .
C00E C 0.24099(17) 0.54448(16) 0.17273(10) 0.0423(3) Uani 1 1 d . . . . .
C00F C 0.75957(18) 0.92623(19) 0.46568(11) 0.0514(4) Uani 1 1 d . . . . .
H00F H 0.846877 1.020632 0.492598 0.062 Uiso 1 1 calc R U . . .
C00G C 0.65016(16) 0.68410(17) 0.36060(10) 0.0426(3) Uani 1 1 d . . . . .
H00G H 0.660536 0.609596 0.399410 0.051 Uiso 1 1 calc R U . . .
C00H C 0.13197(19) 0.26915(17) 0.21449(11) 0.0493(4) Uani 1 1 d . . . . .
C00I C 0.32182(19) 0.81859(17) 0.13389(10) 0.0459(3) Uani 1 1 d . . . . .
C00J C 0.77936(17) 0.8386(2) 0.41052(12) 0.0529(4) Uani 1 1 d . . . . .
H00J H 0.880673 0.875009 0.401804 0.063 Uiso 1 1 calc R U . . .
C00K C 0.7255(2) 0.7601(2) 0.20978(13) 0.0573(4) Uani 1 1 d . . . . .
H00K H 0.752046 0.859061 0.228871 0.069 Uiso 1 1 calc R U . . .
C00L C 0.6316(2) 0.5031(2) 0.23630(14) 0.0594(4) Uani 1 1 d . . . . .
H00L H 0.594129 0.426772 0.273522 0.071 Uiso 1 1 calc R U . . .
C00M C 0.2292(2) 0.7327(2) 0.62086(13) 0.0623(5) Uani 1 1 d . . . . .
H00E H 0.124517 0.659831 0.583540 0.094 Uiso 1 1 calc R U . . .
H00H H 0.235783 0.829955 0.628427 0.094 Uiso 1 1 calc R U . . .
H00I H 0.248861 0.700643 0.680910 0.094 Uiso 1 1 calc R U . . .
C00N C 0.7426(3) 0.7255(3) 0.12467(16) 0.0735(6) Uani 1 1 d . . . . .
H00N H 0.779586 0.801064 0.086906 0.088 Uiso 1 1 calc R U . . .
C00O C 0.3629(3) 0.7938(3) 0.04425(13) 0.0727(6) Uani 1 1 d . . . . .
H00M H 0.468451 0.806114 0.059789 0.109 Uiso 1 1 calc R U . . .
H00O H 0.358733 0.866806 0.004185 0.109 Uiso 1 1 calc R U . . .
H00P H 0.287093 0.693151 0.012771 0.109 Uiso 1 1 calc R U . . .
C00P C 0.1559(3) 0.2083(2) 0.12853(15) 0.0721(5) Uani 1 1 d . . . . .
H00Q H 0.131191 0.255606 0.076093 0.108 Uiso 1 1 calc R U . . .
H00R H 0.086473 0.100369 0.115017 0.108 Uiso 1 1 calc R U . . .
H00S H 0.265031 0.230964 0.140691 0.108 Uiso 1 1 calc R U . . .
C00Q C 0.1502(2) 0.7902(3) 0.10942(15) 0.0683(5) Uani 1 1 d . . . . .
H00T H 0.077880 0.686669 0.081659 0.102 Uiso 1 1 calc R U . . .
H00U H 0.139473 0.857012 0.066175 0.102 Uiso 1 1 calc R U . . .
H00V H 0.125560 0.808970 0.165078 0.102 Uiso 1 1 calc R U . . .
C00R C 0.4342(3) 0.9848(2) 0.17544(15) 0.0730(6) Uani 1 1 d . . . . .
H00W H 0.411816 1.004228 0.231849 0.110 Uiso 1 1 calc R U . . .
H00X H 0.418403 1.048865 0.131568 0.110 Uiso 1 1 calc R U . . .
H00Y H 0.542902 1.005810 0.189031 0.110 Uiso 1 1 calc R U . . .
C00S C 0.6490(3) 0.4694(3) 0.15120(17) 0.0783(6) Uani 1 1 d . . . . .
H00Z H 0.622231 0.370561 0.131495 0.094 Uiso 1 1 calc R U . . .
C00T C 0.0631(2) 0.6791(3) 0.35360(16) 0.0766(6) Uani 1 1 d . . . . .
H00 H 0.042884 0.596093 0.311211 0.115 Uiso 1 1 calc R U . . .
H H 0.047417 0.752755 0.318891 0.115 Uiso 1 1 calc R U . . .
HA H -0.009035 0.641943 0.392354 0.115 Uiso 1 1 calc R U . . .
C00U C 0.7054(3) 0.5803(3) 0.09558(16) 0.0787(6) Uani 1 1 d . . . . .
H1 H 0.718277 0.557573 0.038713 0.094 Uiso 1 1 calc R U . . .
C00V C -0.0393(2) 0.2407(2) 0.19257(17) 0.0765(6) Uani 1 1 d . . . . .
H2 H -0.055449 0.277349 0.246420 0.115 Uiso 1 1 calc R U . . .
HB H -0.112700 0.133767 0.176061 0.115 Uiso 1 1 calc R U . . .
HC H -0.057503 0.293181 0.141459 0.115 Uiso 1 1 calc R U . . .
C00W C 0.1584(3) 0.1808(2) 0.29327(16) 0.0914(8) Uani 1 1 d . . . . .
H3 H 0.267446 0.202470 0.309338 0.137 Uiso 1 1 calc R U . . .
HD H 0.088550 0.073959 0.273320 0.137 Uiso 1 1 calc R U . . .
HE H 0.135661 0.210371 0.346744 0.137 Uiso 1 1 calc R U . . .

loop_
_atom_site_aniso_label
_atom_site_aniso_U_11
_atom_site_aniso_U_22
_atom_site_aniso_U_33
_atom_site_aniso_U_23
_atom_site_aniso_U_13
_atom_site_aniso_U_12
P001 0.0413(2) 0.0446(2) 0.0410(2) 0.00444(15) 0.01142(15) 0.01865(17)
O002 0.0567(7) 0.0472(6) 0.0723(8) 0.0098(6) 0.0256(6) 0.0176(5)
O003 0.0448(6) 0.0584(7) 0.0717(8) 0.0150(6) 0.0116(5) 0.0274(5)
O004 0.0535(7) 0.0800(9) 0.0483(6) -0.0062(6) 0.0185(5) 0.0215(6)
O005 0.0991(11) 0.0498(7) 0.0462(7) -0.0013(5) -0.0206(7) 0.0226(7)
C006 0.0327(6) 0.0347(6) 0.0375(6) 0.0044(5) 0.0067(5) 0.0164(5)
C007 0.0368(6) 0.0368(7) 0.0376(7) 0.0034(5) 0.0081(5) 0.0172(5)
C008 0.0328(6) 0.0394(7) 0.0335(6) 0.0036(5) 0.0034(5) 0.0188(5)
C009 0.0357(6) 0.0385(7) 0.0355(6) 0.0056(5) 0.0078(5) 0.0197(5)
C00A 0.0404(7) 0.0371(6) 0.0374(7) 0.0072(5) 0.0079(5) 0.0202(6)
C00B 0.0375(7) 0.0431(7) 0.0342(6) 0.0035(5) 0.0036(5) 0.0209(6)
C00C 0.0358(7) 0.0521(8) 0.0497(8) 0.0025(6) 0.0096(6) 0.0245(6)
C00D 0.0406(7) 0.0474(8) 0.0405(7) -0.0031(6) 0.0025(6) 0.0194(6)
C00E 0.0435(7) 0.0407(7) 0.0353(7) 0.0018(5) 0.0017(6) 0.0191(6)
C00F 0.0339(7) 0.0528(9) 0.0510(8) -0.0070(7) -0.0032(6) 0.0152(6)
C00G 0.0365(7) 0.0496(8) 0.0433(7) 0.0031(6) 0.0035(6) 0.0257(6)
C00H 0.0513(8) 0.0368(7) 0.0471(8) 0.0030(6) 0.0065(7) 0.0148(6)
C00I 0.0506(8) 0.0435(8) 0.0407(7) 0.0084(6) 0.0038(6) 0.0249(7)
C00J 0.0301(7) 0.0660(10) 0.0531(9) -0.0053(7) 0.0003(6) 0.0214(7)
C00K 0.0515(9) 0.0552(9) 0.0673(10) 0.0079(8) 0.0235(8) 0.0246(8)
C00L 0.0654(10) 0.0561(9) 0.0676(11) 0.0067(8) 0.0263(9) 0.0346(8)
C00M 0.0649(11) 0.0668(11) 0.0556(10) 0.0051(8) 0.0296(8) 0.0267(9)
C00N 0.0730(12) 0.0825(14) 0.0744(13) 0.0204(11) 0.0419(11) 0.0357(11)
C00O 0.0982(15) 0.0846(14) 0.0506(10) 0.0285(9) 0.0279(10) 0.0534(12)
C00P 0.0810(13) 0.0497(10) 0.0761(13) -0.0126(9) 0.0131(10) 0.0285(9)
C00Q 0.0650(11) 0.0797(13) 0.0686(12) 0.0195(10) 0.0041(9) 0.0482(10)
C00R 0.0865(14) 0.0443(9) 0.0661(11) 0.0132(8) -0.0048(10) 0.0264(9)
C00S 0.0875(15) 0.0679(12) 0.0870(15) -0.0058(11) 0.0389(12) 0.0372(11)
C00T 0.0512(10) 0.0986(16) 0.0783(13) 0.0177(12) 0.0050(9) 0.0411(11)
C00U 0.0789(14) 0.0915(16) 0.0705(13) -0.0021(11) 0.0375(11) 0.0381(12)
C00V 0.0449(9) 0.0638(11) 0.0923(15) -0.0064(11) 0.0152(9) 0.0063(8)
C00W 0.1098(18) 0.0397(9) 0.0732(13) 0.0162(9) -0.0041(12) 0.0099(10)

loop_
_atom_type_symbol
_atom_type_description
_atom_type_scat_dispersion_real
_atom_type_scat_dispersion_imag
_atom_type_scat_source
C C 0.0181 0.0091 'International Tables Vol C Tables 4.2.6.8 and 6.1.1.4'
H H 0.0000 0.0000 'International Tables Vol C Tables 4.2.6.8 and 6.1.1.4'
O O 0.0492 0.0322 'International Tables Vol C Tables 4.2.6.8 and 6.1.1.4'
P P 0.2955 0.4335 'International Tables Vol C Tables 4.2.6.8 and 6.1.1.4'

loop_
_geom_angle_atom_site_label_1
_geom_angle_atom_site_label_2
_geom_angle_atom_site_label_3
_geom_angle
_geom_angle_site_symmetry_1
_geom_angle_site_symmetry_3
_geom_angle_publ_flag
O002 P001 O003 114.99(7) . . ?
O002 P001 O004 114.31(8) . . ?
O002 P001 C00B 116.29(7) . . ?
O003 P001 O004 103.99(8) . . ?
O003 P001 C00B 105.70(6) . . ?
O004 P001 C00B 99.77(6) . . ?
C00T O003 P001 122.68(13) . . ?
C00M O004 P001 119.65(12) . . ?
C008 C006 H006 117.4 . . ?
C009 C006 H006 117.4 . . ?
C009 C006 C008 125.13(12) . . ?
C00A C007 C00E 118.43(12) . . ?
C00A C007 C00H 122.92(13) . . ?
C00E C007 C00H 118.65(12) . . ?
C006 C008 C00B 111.73(11) . . ?
C006 C008 C00G 109.28(11) . . ?
C00A C008 C006 112.35(11) . . ?
C00A C008 C00B 110.38(11) . . ?
C00A C008 C00G 107.80(11) . . ?
C00B C008 C00G 104.95(10) . . ?
C006 C009 C00E 118.74(12) . . ?
C006 C009 C00I 122.76(12) . . ?
C00E C009 C00I 118.49(11) . . ?
C007 C00A C008 125.57(12) . . ?
C007 C00A H00A 117.2 . . ?
C008 C00A H00A 117.2 . . ?
P001 C00B H00B 105.6 . . ?
C008 C00B P001 114.71(9) . . ?
C008 C00B H00B 105.6 . . ?
C00D C00B P001 112.58(10) . . ?
C00D C00B C008 111.85(11) . . ?
C00D C00B H00B 105.6 . . ?
C00K C00C C00G 122.03(15) . . ?
C00K C00C C00L 117.86(16) . . ?
C00L C00C C00G 120.11(15) . . ?
C00B C00D H00C 109.3 . . ?
C00B C00D H00D 109.3 . . ?
H00C C00D H00D 108.0 . . ?
C00F C00D C00B 111.41(13) . . ?
C00F C00D H00C 109.3 . . ?
C00F C00D H00D 109.3 . . ?
O005 C00E C007 120.63(13) . . ?
O005 C00E C009 120.55(13) . . ?
C007 C00E C009 118.82(11) . . ?
C00D C00F H00F 118.2 . . ?
C00J C00F C00D 123.57(14) . . ?
C00J C00F H00F 118.2 . . ?
C008 C00G H00G 106.8 . . ?
C00C C00G C008 112.37(11) . . ?
C00C C00G H00G 106.8 . . ?
C00J C00G C008 110.92(12) . . ?
C00J C00G C00C 112.76(13) . . ?
C00J C00G H00G 106.8 . . ?
C007 C00H C00P 110.49(14) . . ?
C00V C00H C007 109.49(14) . . ?
C00V C00H C00P 109.09(16) . . ?
C00W C00H C007 111.06(13) . . ?
C00W C00H C00P 107.37(17) . . ?
C00W C00H C00V 109.28(18) . . ?
C00O C00I C009 109.96(13) . . ?
C00Q C00I C009 110.58(13) . . ?
C00Q C00I C00O 109.34(15) . . ?
C00R C00I C009 111.35(12) . . ?
C00R C00I C00O 107.26(16) . . ?
C00R C00I C00Q 108.26(16) . . ?
C00F C00J C00G 124.87(14) . . ?
C00F C00J H00J 117.6 . . ?
C00G C00J H00J 117.6 . . ?
C00C C00K H00K 119.5 . . ?
C00N C00K C00C 120.92(18) . . ?
C00N C00K H00K 119.5 . . ?
C00C C00L H00L 119.5 . . ?
C00S C00L C00C 120.91(18) . . ?
C00S C00L H00L 119.5 . . ?
O004 C00M H00E 109.5 . . ?
O004 C00M H00H 109.5 . . ?
O004 C00M H00I 109.5 . . ?
H00E C00M H00H 109.5 . . ?
H00E C00M H00I 109.5 . . ?
H00H C00M H00I 109.5 . . ?
C00K C00N H00N 119.8 . . ?
C00U C00N C00K 120.4(2) . . ?
C00U C00N H00N 119.8 . . ?
C00I C00O H00M 109.5 . . ?
C00I C00O H00O 109.5 . . ?
C00I C00O H00P 109.5 . . ?
H00M C00O H00O 109.5 . . ?
H00M C00O H00P 109.5 . . ?
H00O C00O H00P 109.5 . . ?
C00H C00P H00Q 109.5 . . ?
C00H C00P H00R 109.5 . . ?
C00H C00P H00S 109.5 . . ?
H00Q C00P H00R 109.5 . . ?
H00Q C00P H00S 109.5 . . ?
H00R C00P H00S 109.5 . . ?
C00I C00Q H00T 109.5 . . ?
C00I C00Q H00U 109.5 . . ?
C00I C00Q H00V 109.5 . . ?
H00T C00Q H00U 109.5 . . ?
H00T C00Q H00V 109.5 . . ?
H00U C00Q H00V 109.5 . . ?
C00I C00R H00W 109.5 . . ?
C00I C00R H00X 109.5 . . ?
C00I C00R H00Y 109.5 . . ?
H00W C00R H00X 109.5 . . ?
H00W C00R H00Y 109.5 . . ?
H00X C00R H00Y 109.5 . . ?
C00L C00S H00Z 119.7 . . ?
C00U C00S C00L 120.5(2) . . ?
C00U C00S H00Z 119.7 . . ?
O003 C00T H00 109.5 . . ?
O003 C00T H 109.5 . . ?
O003 C00T HA 109.5 . . ?
H00 C00T H 109.5 . . ?
H00 C00T HA 109.5 . . ?
H C00T HA 109.5 . . ?
C00N C00U H1 120.3 . . ?
C00S C00U C00N 119.34(19) . . ?
C00S C00U H1 120.3 . . ?
C00H C00V H2 109.5 . . ?
C00H C00V HB 109.5 . . ?
C00H C00V HC 109.5 . . ?
H2 C00V HB 109.5 . . ?
H2 C00V HC 109.5 . . ?
HB C00V HC 109.5 . . ?
C00H C00W H3 109.5 . . ?
C00H C00W HD 109.5 . . ?
C00H C00W HE 109.5 . . ?
H3 C00W HD 109.5 . . ?
H3 C00W HE 109.5 . . ?
HD C00W HE 109.5 . . ?

loop_
_geom_bond_atom_site_label_1
_geom_bond_atom_site_label_2
_geom_bond_distance
_geom_bond_site_symmetry_2
_geom_bond_publ_flag
P001 O002 1.4582(12) . ?
P001 O003 1.5683(12) . ?
P001 O004 1.5783(12) . ?
P001 C00B 1.8095(14) . ?
O003 C00T 1.428(2) . ?
O004 C00M 1.439(2) . ?
O005 C00E 1.2203(18) . ?
C006 H006 0.9300 . ?
C006 C008 1.4946(17) . ?
C006 C009 1.3342(19) . ?
C007 C00A 1.3352(19) . ?
C007 C00E 1.4887(19) . ?
C007 C00H 1.5335(19) . ?
C008 C00A 1.4889(18) . ?
C008 C00B 1.5702(18) . ?
C008 C00G 1.5891(18) . ?
C009 C00E 1.4893(19) . ?
C009 C00I 1.5377(18) . ?
C00A H00A 0.9300 . ?
C00B H00B 0.9800 . ?
C00B C00D 1.536(2) . ?
C00C C00G 1.513(2) . ?
C00C C00K 1.386(2) . ?
C00C C00L 1.388(2) . ?
C00D H00C 0.9700 . ?
C00D H00D 0.9700 . ?
C00D C00F 1.493(2) . ?
C00F H00F 0.9300 . ?
C00F C00J 1.318(2) . ?
C00G H00G 0.9800 . ?
C00G C00J 1.506(2) . ?
C00H C00P 1.534(3) . ?
C00H C00V 1.527(3) . ?
C00H C00W 1.525(2) . ?
C00I C00O 1.536(3) . ?
C00I C00Q 1.529(2) . ?
C00I C00R 1.526(2) . ?
C00J H00J 0.9300 . ?
C00K H00K 0.9300 . ?
C00K C00N 1.383(3) . ?
C00L H00L 0.9300 . ?
C00L C00S 1.382(3) . ?
C00M H00E 0.9600 . ?
C00M H00H 0.9600 . ?
C00M H00I 0.9600 . ?
C00N H00N 0.9300 . ?
C00N C00U 1.373(3) . ?
C00O H00M 0.9600 . ?
C00O H00O 0.9600 . ?
C00O H00P 0.9600 . ?
C00P H00Q 0.9600 . ?
C00P H00R 0.9600 . ?
C00P H00S 0.9600 . ?
C00Q H00T 0.9600 . ?
C00Q H00U 0.9600 . ?
C00Q H00V 0.9600 . ?
C00R H00W 0.9600 . ?
C00R H00X 0.9600 . ?
C00R H00Y 0.9600 . ?
C00S H00Z 0.9300 . ?
C00S C00U 1.371(3) . ?
C00T H00 0.9600 . ?
C00T H 0.9600 . ?
C00T HA 0.9600 . ?
C00U H1 0.9300 . ?
C00V H2 0.9600 . ?
C00V HB 0.9600 . ?
C00V HC 0.9600 . ?
C00W H3 0.9600 . ?
C00W HD 0.9600 . ?
C00W HE 0.9600 . ?

loop_
_geom_torsion_atom_site_label_1
_geom_torsion_atom_site_label_2
_geom_torsion_atom_site_label_3
_geom_torsion_atom_site_label_4
_geom_torsion
_geom_torsion_site_symmetry_1
_geom_torsion_site_symmetry_2
_geom_torsion_site_symmetry_3
_geom_torsion_site_symmetry_4
_geom_torsion_publ_flag
P001 C00B C00D C00F -176.84(10) . . . . ?
O002 P001 O003 C00T 4.77(18) . . . . ?
O002 P001 O004 C00M -55.30(16) . . . . ?
O002 P001 C00B C008 63.69(12) . . . . ?
O002 P001 C00B C00D -166.89(10) . . . . ?
O003 P001 O004 C00M 70.87(15) . . . . ?
O003 P001 C00B C008 -65.23(11) . . . . ?
O003 P001 C00B C00D 64.19(11) . . . . ?
O004 P001 O003 C00T -120.97(16) . . . . ?
O004 P001 C00B C008 -172.88(10) . . . . ?
O004 P001 C00B C00D -43.45(11) . . . . ?
C006 C008 C00A C007 8.4(2) . . . . ?
C006 C008 C00B P001 76.15(12) . . . . ?
C006 C008 C00B C00D -53.63(14) . . . . ?
C006 C008 C00G C00C -56.84(15) . . . . ?
C006 C008 C00G C00J 70.39(15) . . . . ?
C006 C009 C00E O005 -173.65(17) . . . . ?
C006 C009 C00E C007 6.4(2) . . . . ?
C006 C009 C00I C00O 117.56(17) . . . . ?
C006 C009 C00I C00Q -121.60(16) . . . . ?
C006 C009 C00I C00R -1.2(2) . . . . ?
C008 C006 C009 C00E 2.0(2) . . . . ?
C008 C006 C009 C00I -176.88(13) . . . . ?
C008 C00B C00D C00F -45.95(16) . . . . ?
C008 C00G C00J C00F 19.9(2) . . . . ?
C009 C006 C008 C00A -8.96(19) . . . . ?
C009 C006 C008 C00B -133.65(14) . . . . ?
C009 C006 C008 C00G 110.65(15) . . . . ?
C00A C007 C00E O005 173.12(16) . . . . ?
C00A C007 C00E C009 -7.0(2) . . . . ?
C00A C007 C00H C00P -118.72(17) . . . . ?
C00A C007 C00H C00V 121.10(17) . . . . ?
C00A C007 C00H C00W 0.3(2) . . . . ?
C00A C008 C00B P001 -49.63(13) . . . . ?
C00A C008 C00B C00D -179.42(11) . . . . ?
C00A C008 C00G C00C 65.53(15) . . . . ?
C00A C008 C00G C00J -167.23(12) . . . . ?
C00B P001 O003 C00T 134.45(15) . . . . ?
C00B P001 O004 C00M 179.89(14) . . . . ?
C00B C008 C00A C007 133.83(14) . . . . ?
C00B C008 C00G C00C -176.80(12) . . . . ?
C00B C008 C00G C00J -49.57(15) . . . . ?
C00B C00D C00F C00J 11.8(2) . . . . ?
C00C C00G C00J C00F 146.92(17) . . . . ?
C00C C00K C00N C00U -0.6(3) . . . . ?
C00C C00L C00S C00U 0.6(3) . . . . ?
C00D C00F C00J C00G 0.9(3) . . . . ?
C00E C007 C00A C008 -0.9(2) . . . . ?
C00E C007 C00H C00P 61.03(19) . . . . ?
C00E C007 C00H C00V -59.15(19) . . . . ?
C00E C007 C00H C00W -179.93(18) . . . . ?
C00E C009 C00I C00O -61.29(19) . . . . ?
C00E C009 C00I C00Q 59.56(18) . . . . ?
C00E C009 C00I C00R 179.97(15) . . . . ?
C00G C008 C00A C007 -112.07(15) . . . . ?
C00G C008 C00B P001 -165.53(9) . . . . ?
C00G C008 C00B C00D 64.69(14) . . . . ?
C00G C00C C00K C00N 179.69(17) . . . . ?
C00G C00C C00L C00S -179.71(18) . . . . ?
C00H C007 C00A C008 178.87(13) . . . . ?
C00H C007 C00E O005 -6.6(2) . . . . ?
C00H C007 C00E C009 173.28(13) . . . . ?
C00I C009 C00E O005 5.2(2) . . . . ?
C00I C009 C00E C007 -174.68(13) . . . . ?
C00K C00C C00G C008 90.04(17) . . . . ?
C00K C00C C00G C00J -36.2(2) . . . . ?
C00K C00C C00L C00S -0.3(3) . . . . ?
C00K C00N C00U C00S 0.8(4) . . . . ?
C00L C00C C00G C008 -90.58(17) . . . . ?
C00L C00C C00G C00J 143.17(15) . . . . ?
C00L C00C C00K C00N 0.3(3) . . . . ?
C00L C00S C00U C00N -0.9(4) . . . . ?
